data_7716414
loop_
_publ_author_name
'Franzen, Jonas H.'
'Wilm, Lukas F. B.'
'Rotering, Philipp'
'Wurst, Klaus'
'Seidl, Michael'
'Dielmann, Fabian'

_publ_section_title
;
 Electron-rich pyridines with <i>para</i>-N-heterocyclic imine
 substituents: ligand properties and coordination to CO<sub>2</sub>,
 SO<sub>2</sub>, BCl<sub>3</sub> and Pd<sup>II</sup> complexes.
;
_journal_issue 28
_journal_name_full 'Dalton transactions (Cambridge, England : 2003)'
_journal_page_first 11876
_journal_page_last 11883
_journal_paper_doi 10.1039/d4dt01399a
_journal_volume 53
_journal_year 2024
_chemical_formula_moiety 'C16 H26 N4'
_chemical_formula_sum 'C16 H26 N4'
_chemical_formula_weight 274.41
_space_group_crystal_system monoclinic
_space_group_IT_number 14
_space_group_name_Hall '-P 2yn'
_space_group_name_H-M_alt 'P 1 21/n 1'
_atom_sites_solution_hydrogens geom
_atom_sites_solution_primary dual
_audit_creation_date 2024-05-08
_audit_creation_method
;
Olex2 1.5-alpha
(compiled 2024.02.16 svn.r378c4104 for OlexSys, GUI svn.r6928)
;
_audit_update_record
;
2024-05-08 deposited with the CCDC.	2024-06-18 downloaded from the CCDC.
;
_cell_angle_alpha 90
_cell_angle_beta 91.4840(10)
_cell_angle_gamma 90
_cell_formula_units_Z 4
_cell_length_a 6.2718(2)
_cell_length_b 13.4687(6)
_cell_length_c 18.5555(8)
_cell_measurement_reflns_used 6555
_cell_measurement_temperature 173.00
_cell_measurement_theta_max 27.42
_cell_measurement_theta_min 2.20
_cell_volume 1566.91(11)
_computing_cell_refinement 'SAINT V8.40B (?, 2016)'
_computing_data_collection 'Bruker Apex4 suite, 2021'
_computing_data_reduction 'SAINT V8.40B (?, 2016)'
_computing_molecular_graphics 'Olex2 1.5-alpha (Dolomanov et al., 2009)'
_computing_publication_material 'Olex2 1.5-alpha (Dolomanov et al., 2009)'
_computing_structure_refinement 'SHELXL 2018/3 (Sheldrick, 2015)'
_computing_structure_solution 'SHELXT 2018/2 (Sheldrick, 2018)'
_diffrn_ambient_temperature 173.00
_diffrn_measured_fraction_theta_full 0.999
_diffrn_measured_fraction_theta_max 0.999
_diffrn_measurement_device_type 'Bruker APEX-II CCD'
_diffrn_measurement_method '\f and \w scans'
_diffrn_radiation_type MoK\a
_diffrn_radiation_wavelength 0.71073
_diffrn_reflns_av_R_equivalents 0.0660
_diffrn_reflns_av_unetI/netI 0.0273
_diffrn_reflns_Laue_measured_fraction_full 0.999
_diffrn_reflns_Laue_measured_fraction_max 0.999
_diffrn_reflns_limit_h_max 8
_diffrn_reflns_limit_h_min -8
_diffrn_reflns_limit_k_max 17
_diffrn_reflns_limit_k_min -17
_diffrn_reflns_limit_l_max 24
_diffrn_reflns_limit_l_min -24
_diffrn_reflns_number 38299
_diffrn_reflns_point_group_measured_fraction_full 0.999
_diffrn_reflns_point_group_measured_fraction_max 0.999
_diffrn_reflns_theta_full 25.242
_diffrn_reflns_theta_max 27.502
_diffrn_reflns_theta_min 2.196
_exptl_absorpt_coefficient_mu 0.071
_exptl_absorpt_correction_T_max 0.7456
_exptl_absorpt_correction_T_min 0.7137
_exptl_absorpt_correction_type none
_exptl_absorpt_process_details
;
SADABS-2016/2 (Bruker,2016/2) was used for absorption correction.
wR2(int) was 0.1002 before and 0.0631 after correction.
The Ratio of minimum to maximum transmission is 0.9572.
The \l/2 correction factor is Not present.
;
_exptl_crystal_colour colourless
_exptl_crystal_colour_primary colourless
_exptl_crystal_density_diffrn 1.163
_exptl_crystal_description block
_exptl_crystal_F_000 600
_exptl_crystal_size_max 0.15
_exptl_crystal_size_mid 0.13
_exptl_crystal_size_min 0.11
_refine_diff_density_max 0.218
_refine_diff_density_min -0.204
_refine_diff_density_rms 0.038
_refine_ls_extinction_method none
_refine_ls_goodness_of_fit_ref 1.037
_refine_ls_hydrogen_treatment constr
_refine_ls_matrix_type full
_refine_ls_number_parameters 187
_refine_ls_number_reflns 3589
_refine_ls_number_restraints 0
_refine_ls_restrained_S_all 1.037
_refine_ls_R_factor_all 0.0650
_refine_ls_R_factor_gt 0.0503
_refine_ls_shift/su_max 0.000
_refine_ls_shift/su_mean 0.000
_refine_ls_structure_factor_coef Fsqd
_refine_ls_weighting_details 'w=1/[\s^2^(Fo^2^)+(0.0460P)^2^+0.6389P] where P=(Fo^2^+2Fc^2^)/3'
_refine_ls_weighting_scheme calc
_refine_ls_wR_factor_gt 0.1110
_refine_ls_wR_factor_ref 0.1186
_reflns_Friedel_coverage 0.000
_reflns_number_gt 2890
_reflns_number_total 3589
_reflns_threshold_expression 'I > 2\s(I)'
_cod_data_source_file d4dt01399a2.cif
_cod_data_source_block compound_2
_cod_depositor_comments 'Adding full bibliography for 7716413--7716422.cif.'
_cod_database_code 7716414
_shelx_shelxl_version_number 2018/3
_shelx_space_group_comment
;
The symmetry employed for this shelxl refinement is uniquely defined
by the following loop, which should always be used as a source of
symmetry information in preference to the above space-group names.
They are only intended as comments.
;
_exptl_absorpt_special_details 'Blessing, 1995'
_olex2_refinement_description
;
1. Fixed Uiso
 At 1.2 times of:
  All C(H) groups, All C(H,H) groups
 At 1.5 times of:
  All C(H,H,H) groups
2.a Secondary CH2 refined with riding coordinates:
 C3(H3A,H3B), C2(H2A,H2B)
2.b Aromatic/amide H refined with riding coordinates:
 C13(H13), C16(H16), C14(H14), C15(H15)
2.c Idealised Me refined as rotating group:
 C10(H10A,H10B,H10C), C6(H6A,H6B,H6C), C5(H5A,H5B,H5C), C9(H9A,H9B,H9C),
 C11(H11A,H11B,H11C), C7(H7A,H7B,H7C)
;
_olex2_submission_special_instructions 'No special instructions were received'

loop_
_space_group_symop_operation_xyz
'x, y, z'
'-x+1/2, y+1/2, -z+1/2'
'-x, -y, -z'
'x-1/2, -y-1/2, z-1/2'

loop_
_atom_site_label
_atom_site_type_symbol
_atom_site_fract_x
_atom_site_fract_y
_atom_site_fract_z
_atom_site_U_iso_or_equiv
_atom_site_adp_type
_atom_site_occupancy
_atom_site_site_symmetry_order
_atom_site_calc_flag
_atom_site_refinement_flags_posn
_atom_site_refinement_flags_adp
_atom_site_refinement_flags_occupancy
_atom_site_disorder_assembly
_atom_site_disorder_group
N2 N 0.58409(18) 0.74892(9) 0.61685(6) 0.0251(3) Uani 1 1 d . . . . .
N1 N 0.29365(18) 0.66178(9) 0.66792(6) 0.0257(3) Uani 1 1 d . . . . .
N3 N 0.58359(18) 0.58277(9) 0.61161(6) 0.0248(3) Uani 1 1 d . . . . .
N4 N 0.1919(2) 0.67429(11) 0.89109(7) 0.0344(3) Uani 1 1 d . . . . .
C12 C 0.2684(2) 0.66935(10) 0.73943(7) 0.0223(3) Uani 1 1 d . . . . .
C1 C 0.4806(2) 0.66448(10) 0.63596(7) 0.0223(3) Uani 1 1 d . . . . .
C13 C 0.0615(2) 0.66693(10) 0.76762(7) 0.0247(3) Uani 1 1 d . . . . .
H13 H -0.059569 0.664176 0.735824 0.030 Uiso 1 1 calc R U . . .
C16 C 0.4344(2) 0.67849(12) 0.79199(8) 0.0295(3) Uani 1 1 d . . . . .
H16 H 0.578152 0.683769 0.777543 0.035 Uiso 1 1 calc R U . . .
C14 C 0.0345(2) 0.66856(11) 0.84086(8) 0.0288(3) Uani 1 1 d . . . . .
H14 H -0.107455 0.665364 0.857336 0.035 Uiso 1 1 calc R U . . .
C3 C 0.7892(2) 0.61246(12) 0.58202(8) 0.0279(3) Uani 1 1 d . . . . .
H3A H 0.815414 0.577810 0.536036 0.033 Uiso 1 1 calc R U . . .
H3B H 0.908339 0.598294 0.616525 0.033 Uiso 1 1 calc R U . . .
C17 C 0.4779(2) 0.84746(11) 0.60464(8) 0.0281(3) Uani 1 1 d . . . . .
C2 C 0.7627(2) 0.72256(12) 0.57040(8) 0.0306(3) Uani 1 1 d . . . . .
H2A H 0.893966 0.758874 0.585115 0.037 Uiso 1 1 calc R U . . .
H2B H 0.727705 0.737556 0.519218 0.037 Uiso 1 1 calc R U . . .
C8 C 0.5455(2) 0.47740(11) 0.63320(8) 0.0273(3) Uani 1 1 d . . . . .
C15 C 0.3880(2) 0.67975(13) 0.86409(8) 0.0350(4) Uani 1 1 d . . . . .
H15 H 0.504673 0.684936 0.897558 0.042 Uiso 1 1 calc R U . . .
C10 C 0.6375(3) 0.45861(13) 0.70888(9) 0.0382(4) Uani 1 1 d . . . . .
H10A H 0.788549 0.477356 0.710823 0.057 Uiso 1 1 calc R U . . .
H10B H 0.623600 0.388034 0.720708 0.057 Uiso 1 1 calc R U . . .
H10C H 0.559547 0.498368 0.743726 0.057 Uiso 1 1 calc R U . . .
C6 C 0.3269(3) 0.83955(13) 0.53863(8) 0.0357(4) Uani 1 1 d . . . . .
H6A H 0.409874 0.826176 0.495658 0.053 Uiso 1 1 calc R U . . .
H6B H 0.248891 0.902096 0.532233 0.053 Uiso 1 1 calc R U . . .
H6C H 0.225503 0.785305 0.545787 0.053 Uiso 1 1 calc R U . . .
C5 C 0.3563(3) 0.88113(12) 0.67070(9) 0.0378(4) Uani 1 1 d . . . . .
H5A H 0.226101 0.841497 0.674721 0.057 Uiso 1 1 calc R U . . .
H5B H 0.318453 0.951414 0.665578 0.057 Uiso 1 1 calc R U . . .
H5C H 0.446419 0.872047 0.714131 0.057 Uiso 1 1 calc R U . . .
C9 C 0.3070(2) 0.45213(12) 0.63006(10) 0.0367(4) Uani 1 1 d . . . . .
H9A H 0.235858 0.485184 0.669886 0.055 Uiso 1 1 calc R U . . .
H9B H 0.288619 0.380123 0.634223 0.055 Uiso 1 1 calc R U . . .
H9C H 0.244170 0.474946 0.584080 0.055 Uiso 1 1 calc R U . . .
C11 C 0.6575(3) 0.41063(12) 0.57924(9) 0.0386(4) Uani 1 1 d . . . . .
H11A H 0.607871 0.427272 0.530194 0.058 Uiso 1 1 calc R U . . .
H11B H 0.624236 0.341001 0.589383 0.058 Uiso 1 1 calc R U . . .
H11C H 0.811965 0.420848 0.583565 0.058 Uiso 1 1 calc R U . . .
C7 C 0.6520(3) 0.92378(13) 0.59009(10) 0.0423(4) Uani 1 1 d . . . . .
H7A H 0.755649 0.924438 0.630538 0.063 Uiso 1 1 calc R U . . .
H7B H 0.587700 0.989753 0.584679 0.063 Uiso 1 1 calc R U . . .
H7C H 0.724435 0.906058 0.545712 0.063 Uiso 1 1 calc R U . . .

loop_
_atom_site_aniso_label
_atom_site_aniso_U_11
_atom_site_aniso_U_22
_atom_site_aniso_U_33
_atom_site_aniso_U_23
_atom_site_aniso_U_13
_atom_site_aniso_U_12
N2 0.0221(5) 0.0301(6) 0.0234(6) -0.0025(5) 0.0060(4) -0.0036(5)
N1 0.0211(5) 0.0362(7) 0.0199(6) -0.0035(5) 0.0035(4) -0.0038(5)
N3 0.0215(5) 0.0290(6) 0.0239(6) 0.0014(5) 0.0039(4) 0.0009(5)
N4 0.0330(7) 0.0491(8) 0.0213(6) 0.0017(6) 0.0061(5) 0.0030(6)
C12 0.0236(6) 0.0215(6) 0.0218(7) 0.0002(5) 0.0043(5) -0.0008(5)
C1 0.0206(6) 0.0318(7) 0.0145(6) -0.0017(5) -0.0016(5) -0.0019(5)
C13 0.0221(6) 0.0278(7) 0.0244(7) 0.0000(5) 0.0035(5) -0.0013(5)
C16 0.0212(6) 0.0427(9) 0.0247(7) -0.0005(6) 0.0037(5) 0.0012(6)
C14 0.0258(7) 0.0345(8) 0.0265(7) 0.0005(6) 0.0090(5) -0.0008(6)
C3 0.0205(6) 0.0394(8) 0.0240(7) -0.0022(6) 0.0048(5) -0.0002(6)
C17 0.0327(7) 0.0262(7) 0.0259(7) -0.0017(6) 0.0069(6) -0.0018(6)
C2 0.0235(7) 0.0388(9) 0.0300(8) 0.0000(6) 0.0091(6) -0.0029(6)
C8 0.0276(7) 0.0270(7) 0.0273(7) 0.0015(6) 0.0014(5) 0.0012(6)
C15 0.0295(7) 0.0525(10) 0.0230(7) 0.0002(7) -0.0013(6) 0.0024(7)
C10 0.0474(9) 0.0357(9) 0.0311(8) 0.0060(7) -0.0035(7) 0.0027(7)
C6 0.0329(8) 0.0439(9) 0.0304(8) 0.0051(7) 0.0034(6) 0.0025(7)
C5 0.0515(10) 0.0302(8) 0.0323(8) -0.0039(7) 0.0159(7) 0.0017(7)
C9 0.0331(8) 0.0323(8) 0.0446(9) 0.0017(7) 0.0021(7) -0.0055(6)
C11 0.0436(9) 0.0330(9) 0.0396(9) -0.0040(7) 0.0071(7) 0.0029(7)
C7 0.0485(10) 0.0343(9) 0.0446(10) -0.0015(7) 0.0125(8) -0.0119(7)

loop_
_atom_type_symbol
_atom_type_description
_atom_type_scat_dispersion_real
_atom_type_scat_dispersion_imag
_atom_type_scat_source
C C 0.0033 0.0016 'International Tables Vol C Tables 4.2.6.8 and 6.1.1.4'
H H 0.0000 0.0000 'International Tables Vol C Tables 4.2.6.8 and 6.1.1.4'
N N 0.0061 0.0033 'International Tables Vol C Tables 4.2.6.8 and 6.1.1.4'

loop_
_geom_angle_atom_site_label_1
_geom_angle_atom_site_label_2
_geom_angle_atom_site_label_3
_geom_angle
_geom_angle_site_symmetry_1
_geom_angle_site_symmetry_3
_geom_angle_publ_flag
C1 N2 C17 124.47(11) . . ?
C1 N2 C2 109.00(11) . . ?
C2 N2 C17 117.79(11) . . ?
C1 N1 C12 124.52(12) . . ?
C1 N3 C3 109.44(11) . . ?
C1 N3 C8 126.79(11) . . ?
C3 N3 C8 120.39(11) . . ?
C15 N4 C14 114.11(12) . . ?
N1 C12 C13 119.80(12) . . ?
N1 C12 C16 125.73(12) . . ?
C13 C12 C16 114.46(12) . . ?
N1 C1 N2 124.86(13) . . ?
N1 C1 N3 123.97(13) . . ?
N3 C1 N2 110.87(11) . . ?
C12 C13 H13 119.9 . . ?
C14 C13 C12 120.25(13) . . ?
C14 C13 H13 119.9 . . ?
C12 C16 H16 120.0 . . ?
C15 C16 C12 120.08(13) . . ?
C15 C16 H16 120.0 . . ?
N4 C14 C13 125.50(13) . . ?
N4 C14 H14 117.2 . . ?
C13 C14 H14 117.2 . . ?
N3 C3 H3A 111.1 . . ?
N3 C3 H3B 111.1 . . ?
N3 C3 C2 103.09(11) . . ?
H3A C3 H3B 109.1 . . ?
C2 C3 H3A 111.1 . . ?
C2 C3 H3B 111.1 . . ?
N2 C17 C6 108.78(12) . . ?
N2 C17 C5 111.73(12) . . ?
N2 C17 C7 107.75(12) . . ?
C5 C17 C6 110.55(13) . . ?
C5 C17 C7 108.40(13) . . ?
C7 C17 C6 109.57(13) . . ?
N2 C2 C3 103.65(11) . . ?
N2 C2 H2A 111.0 . . ?
N2 C2 H2B 111.0 . . ?
C3 C2 H2A 111.0 . . ?
C3 C2 H2B 111.0 . . ?
H2A C2 H2B 109.0 . . ?
N3 C8 C10 110.17(12) . . ?
N3 C8 C9 111.27(12) . . ?
N3 C8 C11 107.66(12) . . ?
C10 C8 C9 110.09(13) . . ?
C10 C8 C11 109.63(13) . . ?
C11 C8 C9 107.96(13) . . ?
N4 C15 C16 125.52(14) . . ?
N4 C15 H15 117.2 . . ?
C16 C15 H15 117.2 . . ?
C8 C10 H10A 109.5 . . ?
C8 C10 H10B 109.5 . . ?
C8 C10 H10C 109.5 . . ?
H10A C10 H10B 109.5 . . ?
H10A C10 H10C 109.5 . . ?
H10B C10 H10C 109.5 . . ?
C17 C6 H6A 109.5 . . ?
C17 C6 H6B 109.5 . . ?
C17 C6 H6C 109.5 . . ?
H6A C6 H6B 109.5 . . ?
H6A C6 H6C 109.5 . . ?
H6B C6 H6C 109.5 . . ?
C17 C5 H5A 109.5 . . ?
C17 C5 H5B 109.5 . . ?
C17 C5 H5C 109.5 . . ?
H5A C5 H5B 109.5 . . ?
H5A C5 H5C 109.5 . . ?
H5B C5 H5C 109.5 . . ?
C8 C9 H9A 109.5 . . ?
C8 C9 H9B 109.5 . . ?
C8 C9 H9C 109.5 . . ?
H9A C9 H9B 109.5 . . ?
H9A C9 H9C 109.5 . . ?
H9B C9 H9C 109.5 . . ?
C8 C11 H11A 109.5 . . ?
C8 C11 H11B 109.5 . . ?
C8 C11 H11C 109.5 . . ?
H11A C11 H11B 109.5 . . ?
H11A C11 H11C 109.5 . . ?
H11B C11 H11C 109.5 . . ?
C17 C7 H7A 109.5 . . ?
C17 C7 H7B 109.5 . . ?
C17 C7 H7C 109.5 . . ?
H7A C7 H7B 109.5 . . ?
H7A C7 H7C 109.5 . . ?
H7B C7 H7C 109.5 . . ?

loop_
_geom_bond_atom_site_label_1
_geom_bond_atom_site_label_2
_geom_bond_distance
_geom_bond_site_symmetry_2
_geom_bond_publ_flag
N2 C1 1.3609(18) . ?
N2 C17 1.4997(19) . ?
N2 C2 1.4743(17) . ?
N1 C12 1.3443(17) . ?
N1 C1 1.3284(17) . ?
N3 C1 1.3591(18) . ?
N3 C3 1.4700(17) . ?
N3 C8 1.4955(18) . ?
N4 C14 1.342(2) . ?
N4 C15 1.3420(19) . ?
C12 C13 1.4119(18) . ?
C12 C16 1.4136(19) . ?
C13 H13 0.9500 . ?
C13 C14 1.3740(19) . ?
C16 H16 0.9500 . ?
C16 C15 1.376(2) . ?
C14 H14 0.9500 . ?
C3 H3A 0.9900 . ?
C3 H3B 0.9900 . ?
C3 C2 1.507(2) . ?
C17 C6 1.532(2) . ?
C17 C5 1.529(2) . ?
C17 C7 1.529(2) . ?
C2 H2A 0.9900 . ?
C2 H2B 0.9900 . ?
C8 C10 1.525(2) . ?
C8 C9 1.534(2) . ?
C8 C11 1.530(2) . ?
C15 H15 0.9500 . ?
C10 H10A 0.9800 . ?
C10 H10B 0.9800 . ?
C10 H10C 0.9800 . ?
C6 H6A 0.9800 . ?
C6 H6B 0.9800 . ?
C6 H6C 0.9800 . ?
C5 H5A 0.9800 . ?
C5 H5B 0.9800 . ?
C5 H5C 0.9800 . ?
C9 H9A 0.9800 . ?
C9 H9B 0.9800 . ?
C9 H9C 0.9800 . ?
C11 H11A 0.9800 . ?
C11 H11B 0.9800 . ?
C11 H11C 0.9800 . ?
C7 H7A 0.9800 . ?
C7 H7B 0.9800 . ?
C7 H7C 0.9800 . ?

loop_
_geom_torsion_atom_site_label_1
_geom_torsion_atom_site_label_2
_geom_torsion_atom_site_label_3
_geom_torsion_atom_site_label_4
_geom_torsion
_geom_torsion_site_symmetry_1
_geom_torsion_site_symmetry_2
_geom_torsion_site_symmetry_3
_geom_torsion_site_symmetry_4
_geom_torsion_publ_flag
N1 C12 C13 C14 176.05(13) . . . . ?
N1 C12 C16 C15 -176.15(15) . . . . ?
N3 C3 C2 N2 19.27(14) . . . . ?
C12 N1 C1 N2 -84.83(18) . . . . ?
C12 N1 C1 N3 102.00(17) . . . . ?
C12 C13 C14 N4 1.3(2) . . . . ?
C12 C16 C15 N4 -1.0(3) . . . . ?
C1 N2 C17 C6 -65.72(16) . . . . ?
C1 N2 C17 C5 56.60(18) . . . . ?
C1 N2 C17 C7 175.57(13) . . . . ?
C1 N2 C2 C3 -15.62(15) . . . . ?
C1 N1 C12 C13 179.11(13) . . . . ?
C1 N1 C12 C16 -1.9(2) . . . . ?
C1 N3 C3 C2 -17.46(14) . . . . ?
C1 N3 C8 C10 -74.06(17) . . . . ?
C1 N3 C8 C9 48.33(18) . . . . ?
C1 N3 C8 C11 166.44(13) . . . . ?
C13 C12 C16 C15 2.9(2) . . . . ?
C16 C12 C13 C14 -3.1(2) . . . . ?
C14 N4 C15 C16 -0.9(2) . . . . ?
C3 N3 C1 N2 8.27(15) . . . . ?
C3 N3 C1 N1 -177.73(12) . . . . ?
C3 N3 C8 C10 82.91(15) . . . . ?
C3 N3 C8 C9 -154.71(13) . . . . ?
C3 N3 C8 C11 -36.60(17) . . . . ?
C17 N2 C1 N1 -22.3(2) . . . . ?
C17 N2 C1 N3 151.63(12) . . . . ?
C17 N2 C2 C3 -164.73(11) . . . . ?
C2 N2 C1 N1 -168.87(12) . . . . ?
C2 N2 C1 N3 5.07(15) . . . . ?
C2 N2 C17 C6 78.20(15) . . . . ?
C2 N2 C17 C5 -159.48(13) . . . . ?
C2 N2 C17 C7 -40.51(17) . . . . ?
C8 N3 C1 N2 167.30(12) . . . . ?
C8 N3 C1 N1 -18.7(2) . . . . ?
C8 N3 C3 C2 -178.05(12) . . . . ?
C15 N4 C14 C13 0.7(2) . . . . ?
